data_1534242
loop_
_publ_author_name
'Baydina, I.A.'
'Gromilov, S.A.'
'Korenev, S.V.'
'Iusenko, K.V.'
'Plyusnin, P.P.'
'Shubin, Yu.V.'

_publ_section_title
;
 Synthesis and crystal structure of (Cr (N H3)5 Cl) (Pd Cl4) (H2 O)
;
_journal_name_full 'Zhurnal Strukturnoi Khimii (Issue-No. from 1981)'
_journal_page_first 549
_journal_page_last 552
_journal_volume 45
_journal_year 2004
_chemical_formula_sum 'Cl5 Cr H17 N5 O Pd'
_chemical_name_systematic '(Cr (N H3)5 Cl) (Pd Cl4) (H2 O)'
_space_group_IT_number 14
_symmetry_space_group_name_Hall '-P 2ybc'
_symmetry_space_group_name_H-M 'P 1 21/c 1'
_cell_angle_alpha 90
_cell_angle_beta 102.469
_cell_angle_gamma 90
_cell_formula_units_Z 4
_cell_length_a 7.8668
_cell_length_b 10.9703
_cell_length_c 16.048
_cell_volume 1352.294
_citation_journal_id_ASTM ZSTKAI
_cod_data_source_file Baydina_ZSTKAI_2004_548.cif
_cod_data_source_block H17Cl5Cr1N5O1Pd1
_cod_original_formula_sum 'H17 Cl5 Cr1 N5 O1 Pd1'
_cod_database_code 1534242

loop_
_symmetry_equiv_pos_as_xyz
x,y,z
-x,y+1/2,-z+1/2
-x,-y,-z
x,-y-1/2,z-1/2

loop_
_atom_site_label
_atom_site_type_symbol
_atom_site_fract_x
_atom_site_fract_y
_atom_site_fract_z
_atom_site_occupancy
_atom_site_U_iso_or_equiv
_atom_site_attached_hydrogens
Cl5 Cl-1 0.4263 0.9699 0.8248 1 0.0 0
N4 N-3 0.1329 0.7708 0.8018 1 0.0 3
N3 N-3 0.6659 0.7407 0.8278 1 0.0 3
Cl4 Cl-1 0.0288 0.5087 0.1458 1 0.0 0
N5 N-3 0.3756 0.5728 0.8202 1 0.0 3
Pd2 Pd+2 0 0.5 0 1 0.0 0
N1 N-3 0.4329 0.7614 0.9497 1 0.0 3
Cl2 Cl-1 -0.0145 0.2083 0.0078 1 0.0 0
Cr1 Cr+3 0.3987 0.7595 0.8172 1 0.0 0
N2 N-3 0.3596 0.7589 0.6845 1 0.0 3
Cl3 Cl-1 0.2975 0.4936 0.0179 1 0.0 0
O1 O-2 0.7345 0.7487 0.6406 1 0.0 2
Pd1 Pd+2 0 0 0 1 0.0 0
Cl1 Cl-1 -0.0632 0.018 -0.1463 1 0.0 0
